data_7227661
loop_
_publ_author_name
'Afkhami, Farhad Akbari'
'Khandar, Ali Akbar'
'Mahmoudi, Ghodrat'
'Maniukiewicz, Waldemar'
'Gurbanov, Atash V.'
'Zubkov, Fedor I.'
'\,Sahin, Onur'
'Yesilel, Okan Zafer'
'Frontera, Antonio'

_publ_section_title
;
 Chelate ring stacking interactions in the supramolecular assemblies of
 Zn(ii)and Cd(ii) coordination compounds: a combined experimental and
 theoretical study
;
_journal_issue 10
_journal_name_full CrystEngComm
_journal_page_first 1389
_journal_paper_doi 10.1039/C6CE02666D
_journal_volume 19
_journal_year 2017
_chemical_formula_moiety 'C24 H22 Cd N9 O6, N O3'
_chemical_formula_sum 'C24 H22 Cd N10 O9'
_chemical_formula_weight 706.91
_chemical_name_systematic
;
 ?
;
_space_group_crystal_system triclinic
_space_group_IT_number 2
_space_group_name_Hall '-P 1'
_space_group_name_H-M_alt 'P -1'
_symmetry_space_group_name_Hall '-P 1'
_symmetry_space_group_name_H-M 'P -1'
_atom_sites_solution_hydrogens mixed
_audit_creation_method SHELXL-2013
_audit_update_record
;
2016-12-29 deposited with the CCDC.
2017-02-08 downloaded from the CCDC.
;
_cell_angle_alpha 82.264(10)
_cell_angle_beta 86.277(13)
_cell_angle_gamma 88.430(13)
_cell_formula_units_Z 2
_cell_length_a 9.2443(18)
_cell_length_b 10.2822(13)
_cell_length_c 14.4976(16)
_cell_measurement_reflns_used 8000
_cell_measurement_temperature 173
_cell_measurement_theta_max 27.80
_cell_measurement_theta_min 2.20
_cell_volume 1362.4(4)
_computing_cell_refinement 'CELL (Stoe & Cie, 2000)'
_computing_data_collection 'EXPOSE (Stoe & Cie, 2000)'
_computing_data_reduction 'INTEGRATE (Stoe & Cie, 2000)'
_computing_molecular_graphics 'ORTEP-3 for Windows (Farrugia, 1997)'
_computing_publication_material 'WinGX (Farrugia, 1999)'
_computing_structure_refinement 'SHELXL-2013 (Sheldrick, 2013)'
_computing_structure_solution 'SHELXS97 (Sheldrick, 2008)'
_diffrn_ambient_temperature 173
_diffrn_detector_area_resol_mean 0.81\%A
_diffrn_measured_fraction_theta_full 1.000
_diffrn_measured_fraction_theta_max 0.995
_diffrn_measurement_device_type 'STOE IPDS'
_diffrn_measurement_method 'phi oscillation'
_diffrn_radiation_monochromator graphite
_diffrn_radiation_source 'fine-focus sealed tube'
_diffrn_radiation_type MoK\a
_diffrn_radiation_wavelength 0.71073
_diffrn_reflns_av_R_equivalents 0.1007
_diffrn_reflns_av_unetI/netI 0.1019
_diffrn_reflns_Laue_measured_fraction_full 1.000
_diffrn_reflns_Laue_measured_fraction_max 0.995
_diffrn_reflns_limit_h_max 12
_diffrn_reflns_limit_h_min -12
_diffrn_reflns_limit_k_max 14
_diffrn_reflns_limit_k_min -14
_diffrn_reflns_limit_l_max 19
_diffrn_reflns_limit_l_min -18
_diffrn_reflns_number 25804
_diffrn_reflns_point_group_measured_fraction_full 1.000
_diffrn_reflns_point_group_measured_fraction_max 0.995
_diffrn_reflns_theta_full 25.242
_diffrn_reflns_theta_max 29.184
_diffrn_reflns_theta_min 1.999
_diffrn_standards_decay_% 0
_diffrn_standards_interval_time 0
_diffrn_standards_number 0
_exptl_absorpt_coefficient_mu 0.875
_exptl_absorpt_correction_T_max 0.863
_exptl_absorpt_correction_T_min 0.555
_exptl_absorpt_correction_type empirical
_exptl_absorpt_process_details 'Walker, N. & Stuart, D. (1983)'
_exptl_crystal_colour yellow
_exptl_crystal_density_diffrn 1.723
_exptl_crystal_description block
_exptl_crystal_F_000 712
_exptl_crystal_size_max 0.22
_exptl_crystal_size_mid 0.19
_exptl_crystal_size_min 0.16
_refine_diff_density_max 0.535
_refine_diff_density_min -0.748
_refine_diff_density_rms 0.110
_refine_ls_extinction_method none
_refine_ls_goodness_of_fit_ref 1.019
_refine_ls_hydrogen_treatment mixed
_refine_ls_matrix_type full
_refine_ls_number_parameters 411
_refine_ls_number_reflns 7336
_refine_ls_number_restraints 3
_refine_ls_restrained_S_all 1.019
_refine_ls_R_factor_all 0.0883
_refine_ls_R_factor_gt 0.0524
_refine_ls_shift/su_max 0.001
_refine_ls_shift/su_mean 0.000
_refine_ls_structure_factor_coef Fsqd
_refine_ls_weighting_details 'w=1/[\s^2^(Fo^2^)+(0.0205P)^2^] where P=(Fo^2^+2Fc^2^)/3'
_refine_ls_weighting_scheme calc
_refine_ls_wR_factor_gt 0.0708
_refine_ls_wR_factor_ref 0.0771
_reflns_Friedel_coverage 0.000
_reflns_number_gt 5321
_reflns_number_total 7336
_reflns_threshold_expression 'I > 2\s(I)'
_cod_data_source_file c6ce02666d2.cif
_cod_data_source_block shelx
_cod_depositor_comments 'Adding full bibliography for 7227656--7227662.cif.'
_cod_database_code 7227661
_shelx_space_group_comment
;
The symmetry employed for this shelxl refinement is uniquely defined
by the following loop, which should always be used as a source of
symmetry information in preference to the above space-group names.
They are only intended as comments.
;
_shelxl_version_number 2013-4

loop_
_space_group_symop_operation_xyz
'x, y, z'
'-x, -y, -z'

loop_
_atom_site_label
_atom_site_type_symbol
_atom_site_fract_x
_atom_site_fract_y
_atom_site_fract_z
_atom_site_U_iso_or_equiv
_atom_site_adp_type
_atom_site_occupancy
_atom_site_site_symmetry_order
_atom_site_calc_flag
_atom_site_refinement_flags_posn
_atom_site_refinement_flags_adp
C1 C 0.2107(4) 0.4530(3) 0.1441(2) 0.0186(7) Uani 1 1 d . .
C2 C 0.1168(4) 0.3781(3) 0.0901(2) 0.0198(7) Uani 1 1 d . .
C3 C 0.0008(4) 0.3015(4) 0.1299(3) 0.0257(9) Uani 1 1 d . .
H3 H -0.0208 0.2908 0.1940 0.031 Uiso 1 1 calc R U
C4 C -0.0819(4) 0.2414(4) 0.0714(3) 0.0325(9) Uani 1 1 d . .
H4 H -0.1599 0.1915 0.0982 0.039 Uiso 1 1 calc R U
C5 C 0.0574(4) 0.3236(3) -0.0574(3) 0.0260(8) Uani 1 1 d . .
H5 H 0.0781 0.3303 -0.1215 0.031 Uiso 1 1 calc R U
C6 C 0.1451(4) 0.3888(3) -0.0058(2) 0.0240(8) Uani 1 1 d . .
H6 H 0.2216 0.4388 -0.0348 0.029 Uiso 1 1 calc R U
C7 C 0.2581(4) 0.4792(3) 0.3777(2) 0.0228(8) Uani 1 1 d . .
H7 H 0.3218 0.5234 0.4091 0.027 Uiso 1 1 calc R U
C8 C 0.1545(4) 0.3967(4) 0.4374(3) 0.0218(8) Uani 1 1 d . .
C9 C 0.1495(4) 0.3966(3) 0.5336(3) 0.0260(8) Uani 1 1 d . .
H9 H 0.2134 0.4471 0.5600 0.031 Uiso 1 1 calc R U
C10 C 0.0485(4) 0.3203(4) 0.5892(3) 0.0328(9) Uani 1 1 d . .
H10 H 0.0425 0.3194 0.6536 0.039 Uiso 1 1 calc R U
C11 C -0.0445(4) 0.2447(4) 0.5469(3) 0.0333(9) Uani 1 1 d . .
H11 H -0.1135 0.1925 0.5826 0.040 Uiso 1 1 calc R U
C12 C -0.0319(4) 0.2490(4) 0.4510(3) 0.0304(9) Uani 1 1 d . .
H12 H -0.0935 0.1978 0.4234 0.036 Uiso 1 1 calc R U
C13 C 0.5081(4) 0.8166(3) 0.3651(2) 0.0195(7) Uani 1 1 d . .
C14 C 0.5415(4) 0.8332(3) 0.4626(2) 0.0192(7) Uani 1 1 d . .
C15 C 0.4467(4) 0.7781(3) 0.5349(3) 0.0272(8) Uani 1 1 d . .
H15 H 0.3662 0.7326 0.5225 0.033 Uiso 1 1 calc R U
C16 C 0.4745(4) 0.7924(4) 0.6257(3) 0.0302(9) Uani 1 1 d . .
H16 H 0.4097 0.7567 0.6736 0.036 Uiso 1 1 calc R U
C17 C 0.6813(4) 0.9053(3) 0.5787(3) 0.0261(8) Uani 1 1 d . .
H17 H 0.7629 0.9471 0.5935 0.031 Uiso 1 1 calc R U
C18 C 0.6622(4) 0.8991(3) 0.4855(2) 0.0204(7) Uani 1 1 d . .
H18 H 0.7279 0.9377 0.4393 0.025 Uiso 1 1 calc R U
C19 C 0.6428(4) 0.8961(3) 0.1357(2) 0.0229(8) Uani 1 1 d . .
H19 H 0.7091 0.9610 0.1401 0.028 Uiso 1 1 calc R U
C20 C 0.6131(4) 0.8580(3) 0.0453(2) 0.0204(7) Uani 1 1 d . .
C21 C 0.6766(4) 0.9238(4) -0.0367(3) 0.0263(9) Uani 1 1 d . .
H21 H 0.7402 0.9919 -0.0351 0.032 Uiso 1 1 calc R U
C22 C 0.6434(4) 0.8860(3) -0.1213(2) 0.0272(8) Uani 1 1 d . .
H22 H 0.6847 0.9278 -0.1773 0.033 Uiso 1 1 calc R U
C23 C 0.5474(4) 0.7846(4) -0.1201(2) 0.0277(8) Uani 1 1 d . .
H23 H 0.5224 0.7580 -0.1757 0.033 Uiso 1 1 calc R U
C24 C 0.4885(4) 0.7228(4) -0.0353(2) 0.0245(8) Uani 1 1 d . .
H24 H 0.4250 0.6543 -0.0355 0.029 Uiso 1 1 calc R U
Cd1 Cd 0.42380(3) 0.66036(3) 0.19781(2) 0.01817(7) Uani 1 1 d . .
N1 N -0.0559(3) 0.2510(3) -0.0205(2) 0.0309(7) Uani 1 1 d . .
N2 N 0.1877(3) 0.4328(3) 0.2377(2) 0.0229(7) Uani 1 1 d . .
N3 N 0.2748(3) 0.5002(3) 0.2886(2) 0.0229(6) Uani 1 1 d . .
N4 N 0.0640(3) 0.3228(3) 0.3962(2) 0.0239(7) Uani 1 1 d . .
N5 N 0.5902(4) 0.8552(3) 0.6484(2) 0.0306(7) Uani 1 1 d . .
N6 N 0.6009(3) 0.8677(3) 0.2950(2) 0.0198(6) Uani 1 1 d . .
N7 N 0.5753(3) 0.8379(3) 0.20820(18) 0.0189(6) Uani 1 1 d . .
N8 N 0.5196(3) 0.7581(3) 0.04631(19) 0.0203(6) Uani 1 1 d . .
N9 N 0.6734(3) 0.4969(3) 0.2571(2) 0.0311(8) Uani 1 1 d . .
N10 N 0.9516(3) 0.9868(3) 0.2659(2) 0.0331(8) Uani 1 1 d . .
O1 O 0.3029(3) 0.5284(2) 0.10335(16) 0.0253(6) Uani 1 1 d . .
O2 O 0.3995(2) 0.7562(2) 0.35128(16) 0.0245(5) Uani 1 1 d . .
O7 O 0.6194(3) 0.4982(3) 0.1786(2) 0.0455(8) Uani 1 1 d . .
O8 O 0.6058(3) 0.5588(3) 0.3149(2) 0.0442(7) Uani 1 1 d . .
O9 O 0.7854(3) 0.4349(4) 0.2762(2) 0.0626(10) Uani 1 1 d . .
O3 O 0.9376(3) 0.8905(3) 0.2239(2) 0.0550(9) Uani 1 1 d . .
O4 O 0.8396(3) 1.0459(3) 0.2932(2) 0.0362(7) Uani 1 1 d . .
O5 O 1.0735(3) 1.0223(4) 0.2805(2) 0.0655(11) Uani 1 1 d . .
H2A H 0.126(4) 0.380(4) 0.276(3) 0.031(11) Uiso 1 1 d . .
H6A H 0.668(4) 0.914(4) 0.297(3) 0.029(11) Uiso 1 1 d . .
O6 O 0.2221(3) 0.7927(3) 0.16819(19) 0.0315(6) Uani 1 1 d D .
H5A H 0.170(4) 0.830(4) 0.205(2) 0.047 Uiso 1 1 d D U
H5B H 0.169(4) 0.783(4) 0.126(2) 0.047 Uiso 1 1 d D U

loop_
_atom_site_aniso_label
_atom_site_aniso_U_11
_atom_site_aniso_U_22
_atom_site_aniso_U_33
_atom_site_aniso_U_23
_atom_site_aniso_U_13
_atom_site_aniso_U_12
C1 0.0226(18) 0.0198(18) 0.0138(17) -0.0029(14) -0.0029(14) 0.0005(14)
C2 0.0200(17) 0.0181(17) 0.0223(18) -0.0043(14) -0.0060(14) 0.0000(14)
C3 0.028(2) 0.029(2) 0.0211(19) -0.0065(16) -0.0027(16) -0.0052(16)
C4 0.032(2) 0.033(2) 0.033(2) -0.0050(17) -0.0068(18) -0.0114(17)
C5 0.030(2) 0.030(2) 0.0206(18) -0.0106(15) -0.0075(16) 0.0054(16)
C6 0.0230(19) 0.0276(19) 0.0225(18) -0.0069(15) -0.0032(15) 0.0007(15)
C7 0.0255(19) 0.0248(18) 0.0192(18) -0.0038(15) -0.0059(15) -0.0031(15)
C8 0.0226(19) 0.0241(19) 0.0193(19) -0.0052(15) -0.0025(15) 0.0021(15)
C9 0.032(2) 0.0227(19) 0.0244(19) -0.0046(15) -0.0060(17) 0.0003(16)
C10 0.038(2) 0.037(2) 0.0208(19) 0.0018(17) 0.0024(17) 0.0065(18)
C11 0.034(2) 0.029(2) 0.033(2) 0.0047(17) 0.0078(18) -0.0017(17)
C12 0.026(2) 0.026(2) 0.039(2) -0.0038(18) -0.0003(18) -0.0044(16)
C13 0.0190(17) 0.0222(17) 0.0181(17) -0.0058(14) -0.0023(14) 0.0013(14)
C14 0.0199(18) 0.0195(17) 0.0197(17) -0.0067(14) -0.0032(14) 0.0007(14)
C15 0.030(2) 0.028(2) 0.0244(19) -0.0061(16) -0.0032(16) -0.0049(16)
C16 0.037(2) 0.032(2) 0.0196(19) 0.0023(17) 0.0002(17) -0.0060(18)
C17 0.028(2) 0.0260(19) 0.026(2) -0.0079(16) -0.0101(16) 0.0017(16)
C18 0.0204(18) 0.0229(17) 0.0188(17) -0.0072(14) 0.0020(14) 0.0005(14)
C19 0.028(2) 0.0224(19) 0.0186(18) -0.0030(15) -0.0038(16) -0.0050(15)
C20 0.0226(18) 0.0208(17) 0.0175(17) -0.0029(14) -0.0006(14) 0.0030(14)
C21 0.032(2) 0.023(2) 0.023(2) -0.0001(16) -0.0013(17) 0.0007(16)
C22 0.033(2) 0.027(2) 0.0182(18) 0.0045(15) 0.0025(16) 0.0051(16)
C23 0.030(2) 0.039(2) 0.0141(17) -0.0056(15) -0.0030(15) 0.0035(16)
C24 0.0235(19) 0.0312(19) 0.0194(18) -0.0058(15) -0.0014(15) -0.0013(15)
Cd1 0.01832(12) 0.02215(12) 0.01490(12) -0.00431(9) -0.00179(9) -0.00489(9)
N1 0.0298(18) 0.0338(18) 0.0321(18) -0.0094(14) -0.0134(15) -0.0003(14)
N2 0.0239(17) 0.0278(17) 0.0180(15) -0.0029(13) -0.0053(13) -0.0075(13)
N3 0.0243(16) 0.0262(16) 0.0197(15) -0.0057(13) -0.0045(13) -0.0040(12)
N4 0.0218(16) 0.0255(16) 0.0244(16) -0.0031(13) -0.0009(13) -0.0034(12)
N5 0.0370(19) 0.0360(18) 0.0191(16) -0.0035(14) -0.0041(14) 0.0001(15)
N6 0.0220(17) 0.0235(17) 0.0153(15) -0.0061(13) -0.0010(13) -0.0083(13)
N7 0.0211(15) 0.0246(15) 0.0122(14) -0.0060(12) -0.0029(12) 0.0003(12)
N8 0.0191(15) 0.0252(16) 0.0167(14) -0.0029(12) -0.0012(12) -0.0005(12)
N9 0.0226(18) 0.0355(19) 0.035(2) -0.0039(16) -0.0062(15) 0.0022(14)
N10 0.0249(18) 0.047(2) 0.0251(17) 0.0045(16) -0.0020(14) -0.0023(15)
O1 0.0288(14) 0.0279(13) 0.0203(13) -0.0055(11) -0.0011(11) -0.0081(11)
O2 0.0213(13) 0.0314(14) 0.0223(13) -0.0081(11) 0.0011(10) -0.0084(10)
O7 0.0448(18) 0.070(2) 0.0227(15) -0.0086(15) -0.0055(14) 0.0044(16)
O8 0.0394(17) 0.0505(18) 0.0489(19) -0.0275(15) -0.0099(15) 0.0109(14)
O9 0.044(2) 0.080(2) 0.066(2) -0.0189(19) -0.0165(17) 0.0360(18)
O3 0.054(2) 0.053(2) 0.060(2) -0.0240(18) -0.0011(17) 0.0164(16)
O4 0.0284(15) 0.0407(17) 0.0411(17) -0.0153(14) 0.0086(13) -0.0040(13)
O5 0.0239(16) 0.124(3) 0.0449(19) 0.010(2) -0.0110(14) -0.0248(18)
O6 0.0256(15) 0.0444(17) 0.0277(15) -0.0148(13) -0.0091(12) 0.0066(12)

loop_
_atom_type_symbol
_atom_type_description
_atom_type_scat_dispersion_real
_atom_type_scat_dispersion_imag
_atom_type_scat_source
C C 0.0033 0.0016 'International Tables Vol C Tables 4.2.6.8 and 6.1.1.4'
H H 0.0000 0.0000 'International Tables Vol C Tables 4.2.6.8 and 6.1.1.4'
Cd Cd -0.8075 1.2024 'International Tables Vol C Tables 4.2.6.8 and 6.1.1.4'
N N 0.0061 0.0033 'International Tables Vol C Tables 4.2.6.8 and 6.1.1.4'
O O 0.0106 0.0060 'International Tables Vol C Tables 4.2.6.8 and 6.1.1.4'

loop_
_geom_angle_atom_site_label_1
_geom_angle_atom_site_label_2
_geom_angle_atom_site_label_3
_geom_angle
O1 C1 N2 123.2(3)
O1 C1 C2 120.6(3)
N2 C1 C2 116.2(3)
C6 C2 C3 118.2(3)
C6 C2 C1 117.7(3)
C3 C2 C1 124.1(3)
C4 C3 C2 118.3(3)
C4 C3 H3 120.8
C2 C3 H3 120.8
N1 C4 C3 123.9(4)
N1 C4 H4 118.0
C3 C4 H4 118.0
N1 C5 C6 123.9(3)
N1 C5 H5 118.1
C6 C5 H5 118.1
C5 C6 C2 118.7(3)
C5 C6 H6 120.6
C2 C6 H6 120.6
N3 C7 C8 129.8(3)
N3 C7 H7 115.1
C8 C7 H7 115.1
N4 C8 C9 122.1(3)
N4 C8 C7 118.2(3)
C9 C8 C7 119.7(3)
C10 C9 C8 119.1(3)
C10 C9 H9 120.5
C8 C9 H9 120.5
C9 C10 C11 118.8(4)
C9 C10 H10 120.6
C11 C10 H10 120.6
C12 C11 C10 118.7(4)
C12 C11 H11 120.6
C10 C11 H11 120.6
N4 C12 C11 123.3(4)
N4 C12 H12 118.3
C11 C12 H12 118.3
O2 C13 N6 122.2(3)
O2 C13 C14 120.1(3)
N6 C13 C14 117.7(3)
C15 C14 C18 118.1(3)
C15 C14 C13 117.5(3)
C18 C14 C13 124.4(3)
C16 C15 C14 118.8(3)
C16 C15 H15 120.6
C14 C15 H15 120.6
N5 C16 C15 123.5(4)
N5 C16 H16 118.2
C15 C16 H16 118.2
N5 C17 C18 124.1(3)
N5 C17 H17 117.9
C18 C17 H17 117.9
C17 C18 C14 118.4(3)
C17 C18 H18 120.8
C14 C18 H18 120.8
N7 C19 C20 118.1(3)
N7 C19 H19 120.9
C20 C19 H19 120.9
N8 C20 C21 122.7(3)
N8 C20 C19 116.7(3)
C21 C20 C19 120.7(3)
C20 C21 C22 118.8(4)
C20 C21 H21 120.6
C22 C21 H21 120.6
C23 C22 C21 118.4(3)
C23 C22 H22 120.8
C21 C22 H22 120.8
C22 C23 C24 119.6(3)
C22 C23 H23 120.2
C24 C23 H23 120.2
N8 C24 C23 122.5(3)
N8 C24 H24 118.7
C23 C24 H24 118.7
O6 Cd1 N7 93.89(10)
O6 Cd1 N3 89.89(10)
N7 Cd1 N3 142.98(9)
O6 Cd1 O1 80.86(9)
N7 Cd1 O1 149.23(9)
N3 Cd1 O1 67.68(9)
O6 Cd1 N8 85.66(10)
N7 Cd1 N8 68.16(9)
N3 Cd1 N8 148.85(9)
O1 Cd1 N8 81.18(9)
O6 Cd1 O7 160.63(9)
N7 Cd1 O7 96.31(10)
N3 Cd1 O7 91.81(10)
O1 Cd1 O7 81.96(9)
N8 Cd1 O7 82.94(10)
O6 Cd1 O2 81.85(9)
N7 Cd1 O2 64.21(8)
N3 Cd1 O2 79.99(9)
O1 Cd1 O2 143.12(8)
N8 Cd1 O2 129.51(9)
O7 Cd1 O2 117.44(9)
O6 Cd1 O8 148.49(10)
N7 Cd1 O8 77.44(9)
N3 Cd1 O8 80.28(10)
O1 Cd1 O8 121.40(9)
N8 Cd1 O8 117.60(10)
O7 Cd1 O8 50.50(9)
O2 Cd1 O8 67.04(8)
C4 N1 C5 116.9(3)
C1 N2 N3 116.9(3)
C1 N2 H2A 133(2)
N3 N2 H2A 111(2)
C7 N3 N2 118.0(3)
C7 N3 Cd1 126.9(2)
N2 N3 Cd1 114.8(2)
C12 N4 C8 117.9(3)
C17 N5 C16 117.0(3)
C13 N6 N7 115.8(3)
C13 N6 H6A 129(3)
N7 N6 H6A 115(3)
C19 N7 N6 120.7(3)
C19 N7 Cd1 120.6(2)
N6 N7 Cd1 118.4(2)
C24 N8 C20 117.9(3)
C24 N8 Cd1 125.8(2)
C20 N8 Cd1 116.2(2)
O9 N9 O8 121.2(3)
O9 N9 O7 121.7(4)
O8 N9 O7 117.0(3)
O5 N10 O3 120.2(4)
O5 N10 O4 121.2(4)
O3 N10 O4 118.6(3)
C1 O1 Cd1 116.5(2)
C13 O2 Cd1 112.6(2)
N9 O7 Cd1 98.4(2)
N9 O8 Cd1 93.5(2)
Cd1 O6 H5A 129(3)
Cd1 O6 H5B 122(3)
H5A O6 H5B 104(3)

loop_
_geom_bond_atom_site_label_1
_geom_bond_atom_site_label_2
_geom_bond_distance
C1 O1 1.234(4)
C1 N2 1.349(4)
C1 C2 1.499(4)
C2 C6 1.388(5)
C2 C3 1.396(5)
C3 C4 1.392(5)
C3 H3 0.9300
C4 N1 1.328(5)
C4 H4 0.9300
C5 N1 1.343(5)
C5 C6 1.381(5)
C5 H5 0.9300
C6 H6 0.9300
C7 N3 1.281(4)
C7 C8 1.458(5)
C7 H7 0.9300
C8 N4 1.363(4)
C8 C9 1.391(5)
C9 C10 1.382(5)
C9 H9 0.9300
C10 C11 1.397(6)
C10 H10 0.9300
C11 C12 1.383(5)
C11 H11 0.9300
C12 N4 1.332(5)
C12 H12 0.9300
C13 O2 1.236(4)
C13 N6 1.346(5)
C13 C14 1.499(4)
C14 C15 1.391(5)
C14 C18 1.402(4)
C15 C16 1.386(5)
C15 H15 0.9300
C16 N5 1.345(5)
C16 H16 0.9300
C17 N5 1.330(5)
C17 C18 1.384(5)
C17 H17 0.9300
C18 H18 0.9300
C19 N7 1.272(4)
C19 C20 1.461(5)
C19 H19 0.9300
C20 N8 1.359(4)
C20 C21 1.390(5)
C21 C22 1.390(5)
C21 H21 0.9300
C22 C23 1.386(5)
C22 H22 0.9300
C23 C24 1.390(5)
C23 H23 0.9300
C24 N8 1.334(4)
C24 H24 0.9300
Cd1 O6 2.306(3)
Cd1 N7 2.358(3)
Cd1 N3 2.377(3)
Cd1 O1 2.398(2)
Cd1 N8 2.412(3)
Cd1 O7 2.454(3)
Cd1 O2 2.547(2)
Cd1 O8 2.570(3)
N2 N3 1.385(4)
N2 H2A 0.91(4)
N6 N7 1.371(4)
N6 H6A 0.80(4)
N9 O9 1.228(4)
N9 O8 1.246(4)
N9 O7 1.269(4)
N10 O5 1.233(4)
N10 O3 1.246(4)
N10 O4 1.255(4)
O6 H5A 0.819(18)
O6 H5B 0.828(18)

loop_
_geom_hbond_atom_site_label_D
_geom_hbond_atom_site_label_H
_geom_hbond_atom_site_label_A
_geom_hbond_distance_DH
_geom_hbond_distance_HA
_geom_hbond_distance_DA
_geom_hbond_angle_DHA
_geom_hbond_site_symmetry_A
C6 H6 O7 0.93 2.49 3.319(5) 147.9 2_665
C7 H7 O2 0.93 2.53 3.132(4) 122.3 .
C9 H9 O8 0.93 2.54 3.335(5) 143.9 2_666
C17 H17 O5 0.93 2.50 3.311(4) 145.6 2_776
C18 H18 O4 0.93 2.44 3.339(4) 163.9 .
C19 H19 O3 0.93 2.54 3.080(5) 117.0 .
C24 H24 O1 0.93 2.47 3.106(4) 125.9 .
N2 H2A N4 0.91(4) 1.82(4) 2.627(4) 147(3) .
N6 H6A O4 0.80(4) 2.11(4) 2.902(4) 176(4) .
O6 H5A O3 0.819(18) 2.23(3) 2.895(4) 138(3) 1_455
O6 H5A O5 0.819(18) 2.50(2) 3.269(5) 156(4) 1_455
O6 H5B N1 0.828(18) 1.982(18) 2.806(4) 174(4) 2_565

loop_
_geom_torsion_atom_site_label_1
_geom_torsion_atom_site_label_2
_geom_torsion_atom_site_label_3
_geom_torsion_atom_site_label_4
_geom_torsion
O1 C1 C2 C6 5.0(5)
N2 C1 C2 C6 -175.2(3)
O1 C1 C2 C3 -173.2(3)
N2 C1 C2 C3 6.6(5)
C6 C2 C3 C4 -0.9(5)
C1 C2 C3 C4 177.3(3)
C2 C3 C4 N1 0.9(6)
N1 C5 C6 C2 0.9(5)
C3 C2 C6 C5 0.1(5)
C1 C2 C6 C5 -178.2(3)
N3 C7 C8 N4 4.1(6)
N3 C7 C8 C9 -175.2(4)
N4 C8 C9 C10 -0.8(6)
C7 C8 C9 C10 178.4(3)
C8 C9 C10 C11 0.7(5)
C9 C10 C11 C12 0.0(6)
C10 C11 C12 N4 -0.6(6)
O2 C13 C14 C15 0.1(5)
N6 C13 C14 C15 -178.9(3)
O2 C13 C14 C18 179.5(3)
N6 C13 C14 C18 0.5(5)
C18 C14 C15 C16 0.9(5)
C13 C14 C15 C16 -179.7(3)
C14 C15 C16 N5 -1.1(6)
N5 C17 C18 C14 -1.7(5)
C15 C14 C18 C17 0.4(5)
C13 C14 C18 C17 -179.0(3)
N7 C19 C20 N8 -3.0(5)
N7 C19 C20 C21 175.9(3)
N8 C20 C21 C22 0.0(5)
C19 C20 C21 C22 -178.9(3)
C20 C21 C22 C23 0.4(5)
C21 C22 C23 C24 -0.8(5)
C22 C23 C24 N8 0.7(5)
C3 C4 N1 C5 0.0(6)
C6 C5 N1 C4 -0.9(5)
O1 C1 N2 N3 -0.8(5)
C2 C1 N2 N3 179.3(3)
C8 C7 N3 N2 -2.9(6)
C8 C7 N3 Cd1 170.3(3)
C1 N2 N3 C7 -177.7(3)
C1 N2 N3 Cd1 8.3(4)
C11 C12 N4 C8 0.5(5)
C9 C8 N4 C12 0.2(5)
C7 C8 N4 C12 -179.1(3)
C18 C17 N5 C16 1.5(5)
C15 C16 N5 C17 -0.1(6)
O2 C13 N6 N7 -6.0(5)
C14 C13 N6 N7 173.0(3)
C20 C19 N7 N6 178.7(3)
C20 C19 N7 Cd1 5.7(4)
C13 N6 N7 C19 169.7(3)
C13 N6 N7 Cd1 -17.1(4)
C23 C24 N8 C20 -0.3(5)
C23 C24 N8 Cd1 179.5(3)
C21 C20 N8 C24 -0.1(5)
C19 C20 N8 C24 178.8(3)
C21 C20 N8 Cd1 -179.9(3)
C19 C20 N8 Cd1 -1.0(4)
N2 C1 O1 Cd1 -7.1(4)
C2 C1 O1 Cd1 172.7(2)
N6 C13 O2 Cd1 23.3(4)
C14 C13 O2 Cd1 -155.6(2)
O9 N9 O7 Cd1 -173.9(3)
O8 N9 O7 Cd1 7.8(3)
O9 N9 O8 Cd1 174.4(3)
O7 N9 O8 Cd1 -7.4(3)
